data_2108965
loop_
_publ_author_name
'Langer, Dominik'
'Wicher, Barbara'
'Tykarska, Ewa'

_publ_section_title
;
 Single-crystal-to-single-crystal phase transition of 18\b-glycyrrhetinic
 acid isopropyl ester
;
_journal_issue 3
_journal_name_full 'Acta Crystallographica Section B'
_journal_page_first
;
;
_journal_paper_doi 10.1107/S2052520622002517
_journal_volume 78
_journal_year 2022
_chemical_absolute_configuration syn
_chemical_formula_moiety 'C32 H50 O4'
_chemical_formula_sum 'C32 H50 O4'
_chemical_formula_weight 498.72
_chemical_melting_point 496.0(10)
_space_group_crystal_system orthorhombic
_space_group_IT_number 19
_space_group_name_Hall 'P 2ac 2ab'
_space_group_name_H-M_alt 'P 21 21 21'
_atom_sites_solution_hydrogens geom
_audit_creation_date 2021-12-01
_audit_creation_method
;
Olex2 1.5
(compiled 2021.11.18 svn.ra9532c28 for OlexSys, GUI svn.r6429)
;
_cell_angle_alpha 90
_cell_angle_beta 90
_cell_angle_gamma 90
_cell_formula_units_Z 4
_cell_length_a 13.02432(14)
_cell_length_b 12.99238(13)
_cell_length_c 16.69407(19)
_cell_measurement_reflns_used 15860
_cell_measurement_temperature 298.15
_cell_measurement_theta_max 76.42
_cell_measurement_theta_min 2.59
_cell_volume 2824.92(5)
_computing_cell_refinement 'CrysAlisPro 1.171.41.93a (Rigaku OD, 2020)'
_computing_data_collection 'CrysAlisPro 1.171.41.93a (Rigaku OD, 2020)'
_computing_data_reduction 'CrysAlisPro 1.171.41.93a (Rigaku OD, 2020)'
_computing_molecular_graphics 'Olex2 1.5 (Dolomanov et al., 2009)'
_computing_publication_material 'Olex2 1.5 (Dolomanov et al., 2009)'
_computing_structure_refinement 'SHELXL 2018/3 (Sheldrick, 2015)'
_computing_structure_solution 'SHELXT 2018/2 (Sheldrick, 2018)'
_diffrn_ambient_temperature 298.15
_diffrn_detector_area_resol_mean 10.3991
_diffrn_measured_fraction_theta_full 0.998
_diffrn_measured_fraction_theta_max 0.998
_diffrn_measurement_device_type 'SuperNova, Dual, Cu at home/near, Atlas'
_diffrn_measurement_method '\w scans'
_diffrn_radiation_type CuK\a
_diffrn_radiation_wavelength 1.54184
_diffrn_reflns_av_R_equivalents 0.0327
_diffrn_reflns_av_unetI/netI 0.0201
_diffrn_reflns_Laue_measured_fraction_full 0.998
_diffrn_reflns_Laue_measured_fraction_max 0.998
_diffrn_reflns_limit_h_max 15
_diffrn_reflns_limit_h_min -15
_diffrn_reflns_limit_k_max 14
_diffrn_reflns_limit_k_min -15
_diffrn_reflns_limit_l_max 19
_diffrn_reflns_limit_l_min -20
_diffrn_reflns_number 27501
_diffrn_reflns_point_group_measured_fraction_full 0.998
_diffrn_reflns_point_group_measured_fraction_max 0.998
_diffrn_reflns_theta_full 67.684
_diffrn_reflns_theta_max 68.246
_diffrn_reflns_theta_min 6.799
_diffrn_source 'micro-focus sealed X-ray tube'
_exptl_absorpt_coefficient_mu 0.584
_exptl_absorpt_correction_T_max 1.000
_exptl_absorpt_correction_T_min 0.880
_exptl_absorpt_correction_type multi-scan
_exptl_absorpt_process_details
;
CrysAlisPro 1.171.41.93a (Rigaku Oxford Diffraction, 2020)
Empirical absorption correction using spherical harmonics,
implemented in SCALE3 ABSPACK scaling algorithm.
;
_exptl_crystal_colour colorless
_exptl_crystal_density_diffrn 1.173
_exptl_crystal_description plate
_exptl_crystal_F_000 1096
_exptl_crystal_size_max 0.6
_exptl_crystal_size_mid 0.2
_exptl_crystal_size_min 0.15
_refine_diff_density_max 0.220
_refine_diff_density_min -0.261
_refine_diff_density_rms 0.043
_refine_ls_abs_structure_details
;
 Flack x determined using 2119 quotients [(I+)-(I-)]/[(I+)+(I-)]
 (Parsons, Flack and Wagner, Acta Cryst. B69 (2013) 249-259).
;
_refine_ls_abs_structure_Flack -0.05(7)
_refine_ls_extinction_method none
_refine_ls_goodness_of_fit_ref 1.036
_refine_ls_hydrogen_treatment constr
_refine_ls_matrix_type full
_refine_ls_number_parameters 335
_refine_ls_number_reflns 5167
_refine_ls_number_restraints 2
_refine_ls_restrained_S_all 1.040
_refine_ls_R_factor_all 0.0411
_refine_ls_R_factor_gt 0.0394
_refine_ls_shift/su_max 0.000
_refine_ls_shift/su_mean 0.000
_refine_ls_structure_factor_coef Fsqd
_refine_ls_weighting_details 'w=1/[\s^2^(Fo^2^)+(0.0620P)^2^+0.5570P] where P=(Fo^2^+2Fc^2^)/3'
_refine_ls_weighting_scheme calc
_refine_ls_wR_factor_gt 0.1038
_refine_ls_wR_factor_ref 0.1060
_reflns_Friedel_coverage 0.774
_reflns_Friedel_fraction_full 1.000
_reflns_Friedel_fraction_max 1.000
_reflns_number_gt 4966
_reflns_number_total 5167
_reflns_threshold_expression 'I > 2\s(I)'
_cod_data_source_file rm5058sup1.cif
_cod_data_source_block 18b_et
_cod_depositor_comments
;
The following automatic conversions were performed:

data item '_chemical_melting_point' value '495-497' was changed to
'496.0(10)' -- the average value was taken and precision was
estimated.

Automatic conversion script
Id: cif_fix_values 7556 2019-12-06 15:28:31Z antanas 
;
_cod_database_code 2108965
_shelx_shelxl_version_number 2018/3
_shelx_space_group_comment
;
The symmetry employed for this shelxl refinement is uniquely defined
by the following loop, which should always be used as a source of
symmetry information in preference to the above space-group names.
They are only intended as comments.
;
_shelx_estimated_absorpt_t_max 0.917
_shelx_estimated_absorpt_t_min 0.721
_olex2_refinement_description
;
1. Fixed Uiso
 At 1.2 times of:
  All C(H) groups, All C(H,H) groups, All C(H,H,H,H) groups
 At 1.5 times of:
  All C(H,H,H) groups, All O(H) groups
2. Restrained distances
 C32-C31 = C32A-C31
 1.54 with sigma of 0.002
3. Others
 Sof(H31C)=Sof(H31D)=Sof(C32A)=Sof(H32D)=Sof(H32E)=Sof(H32F)=1-FVAR(1)
 Sof(H31A)=Sof(H31B)=Sof(C32)=Sof(H32A)=Sof(H32B)=Sof(H32C)=FVAR(1)
4.a Ternary CH refined with riding coordinates:
 C3(H3A), C5(H5), C9(H9), C18(H18)
4.b Secondary CH2 refined with riding coordinates:
 C1(H1A,H1B), C2(H2A,H2B), C6(H6A,H6B), C7(H7A,H7B), C15(H15A,H15B), C16(H16A,
 H16B), C19(H19A,H19B), C21(H21A,H21B), C22(H22A,H22B), C31(H31A,H31B),
 C31(H31C,H31D)
4.c Aromatic/amide H refined with riding coordinates:
 C12(H12)
4.d Idealised Me refined as rotating group:
 C23(H23A,H23B,H23C), C24(H24A,H24B,H24C), C25(H25A,H25B,H25C), C26(H26A,H26B,
 H26C), C27(H27A,H27B,H27C), C28(H28A,H28B,H28C), C29(H29A,H29B,H29C), C32(H32A,
 H32B,H32C), C32A(H32D,H32E,H32F)
4.e Idealised tetrahedral OH refined as rotating group:
 O3(H3)
;
_olex2_submission_special_instructions 'No special instructions were received'

loop_
_space_group_symop_operation_xyz
'x, y, z'
'-x+1/2, -y, z+1/2'
'x+1/2, -y+1/2, -z'
'-x, y+1/2, -z+1/2'

loop_
_atom_site_label
_atom_site_type_symbol
_atom_site_fract_x
_atom_site_fract_y
_atom_site_fract_z
_atom_site_U_iso_or_equiv
_atom_site_adp_type
_atom_site_occupancy
_atom_site_site_symmetry_order
_atom_site_calc_flag
_atom_site_refinement_flags_posn
_atom_site_refinement_flags_adp
_atom_site_refinement_flags_occupancy
_atom_site_disorder_assembly
_atom_site_disorder_group
O3 O 0.62462(17) -0.26938(15) 0.75553(17) 0.0631(6) Uani 1 1 d . . . . .
H3 H 0.562385 -0.278450 0.757855 0.095 Uiso 1 1 calc R U . . .
O11 O 0.61069(15) 0.24152(14) 0.72747(13) 0.0516(5) Uani 1 1 d . . . . .
O30 O 0.61090(15) 0.59397(14) 0.47485(13) 0.0503(5) Uani 1 1 d . . . . .
O31 O 0.7248(2) 0.70721(16) 0.4301(2) 0.0877(9) Uani 1 1 d . . . . .
C1 C 0.60682(16) 0.01596(18) 0.71606(15) 0.0349(5) Uani 1 1 d . . . . .
H1A H 0.567131 0.069253 0.742466 0.042 Uiso 1 1 calc R U . . .
H1B H 0.583842 0.011924 0.660881 0.042 Uiso 1 1 calc R U . . .
C2 C 0.58624(18) -0.08648(19) 0.75710(16) 0.0397(5) Uani 1 1 d . . . . .
H2A H 0.605934 -0.081825 0.813018 0.048 Uiso 1 1 calc R U . . .
H2B H 0.513375 -0.101640 0.754807 0.048 Uiso 1 1 calc R U . . .
C3 C 0.6454(2) -0.17240(19) 0.71755(17) 0.0421(6) Uani 1 1 d . . . . .
H3A H 0.621689 -0.177305 0.661969 0.051 Uiso 1 1 calc R U . . .
C4 C 0.76200(18) -0.15533(17) 0.71563(14) 0.0351(5) Uani 1 1 d . . . . .
C5 C 0.78344(16) -0.04544(16) 0.68096(12) 0.0283(4) Uani 1 1 d . . . . .
H5 H 0.761052 -0.049134 0.624992 0.034 Uiso 1 1 calc R U . . .
C6 C 0.89754(16) -0.01827(18) 0.67656(15) 0.0333(5) Uani 1 1 d . . . . .
H6A H 0.922038 0.000831 0.729379 0.040 Uiso 1 1 calc R U . . .
H6B H 0.936210 -0.077867 0.658824 0.040 Uiso 1 1 calc R U . . .
C7 C 0.91481(17) 0.07092(17) 0.61842(14) 0.0345(5) Uani 1 1 d . . . . .
H7A H 0.897685 0.048021 0.564751 0.041 Uiso 1 1 calc R U . . .
H7B H 0.987122 0.088778 0.618786 0.041 Uiso 1 1 calc R U . . .
C8 C 0.85192(15) 0.16789(16) 0.63747(13) 0.0272(4) Uani 1 1 d . . . . .
C9 C 0.73849(15) 0.13856(15) 0.65844(12) 0.0260(4) Uani 1 1 d . . . . .
H9 H 0.709232 0.114940 0.607580 0.031 Uiso 1 1 calc R U . . .
C10 C 0.72133(15) 0.04629(15) 0.71743(12) 0.0271(4) Uani 1 1 d . . . . .
C11 C 0.67945(16) 0.23675(18) 0.67778(14) 0.0318(5) Uani 1 1 d . . . . .
C12 C 0.70604(17) 0.32886(17) 0.63144(13) 0.0327(5) Uani 1 1 d . . . . .
H12 H 0.666587 0.387585 0.639629 0.039 Uiso 1 1 calc R U . . .
C13 C 0.78270(15) 0.33491(16) 0.57828(12) 0.0271(4) Uani 1 1 d . . . . .
C14 C 0.85023(15) 0.24125(16) 0.56124(13) 0.0277(4) Uani 1 1 d . . . . .
C15 C 0.96142(16) 0.27330(18) 0.53805(15) 0.0346(5) Uani 1 1 d . . . . .
H15A H 1.000430 0.284429 0.586775 0.042 Uiso 1 1 calc R U . . .
H15B H 0.993330 0.216756 0.509413 0.042 Uiso 1 1 calc R U . . .
C16 C 0.96862(17) 0.37037(18) 0.48621(15) 0.0366(5) Uani 1 1 d . . . . .
H16A H 1.040358 0.388367 0.479315 0.044 Uiso 1 1 calc R U . . .
H16B H 0.940448 0.355579 0.433670 0.044 Uiso 1 1 calc R U . . .
C17 C 0.91163(17) 0.46265(17) 0.52199(14) 0.0337(5) Uani 1 1 d . . . . .
C18 C 0.79708(17) 0.43403(16) 0.53119(13) 0.0300(4) Uani 1 1 d . . . . .
H18 H 0.764838 0.489127 0.562412 0.036 Uiso 1 1 calc R U . . .
C19 C 0.74037(17) 0.42921(16) 0.45021(14) 0.0329(5) Uani 1 1 d . . . . .
H19A H 0.766786 0.371429 0.419724 0.040 Uiso 1 1 calc R U . . .
H19B H 0.668085 0.416570 0.460167 0.040 Uiso 1 1 calc R U . . .
C20 C 0.75090(19) 0.52741(17) 0.39946(14) 0.0354(5) Uani 1 1 d . . . . .
C21 C 0.86498(19) 0.55179(19) 0.38850(16) 0.0411(6) Uani 1 1 d . . . . .
H21A H 0.896339 0.498567 0.355911 0.049 Uiso 1 1 calc R U . . .
H21B H 0.871916 0.616638 0.360223 0.049 Uiso 1 1 calc R U . . .
C22 C 0.92137(19) 0.55872(19) 0.46789(16) 0.0410(5) Uani 1 1 d . . . . .
H22A H 0.895520 0.617853 0.497077 0.049 Uiso 1 1 calc R U . . .
H22B H 0.993570 0.570785 0.457182 0.049 Uiso 1 1 calc R U . . .
C23 C 0.8079(2) -0.2359(2) 0.65843(19) 0.0532(7) Uani 1 1 d . . . . .
H23A H 0.881469 -0.233651 0.661556 0.080 Uiso 1 1 calc R U . . .
H23B H 0.786590 -0.221210 0.604589 0.080 Uiso 1 1 calc R U . . .
H23C H 0.784306 -0.303208 0.673456 0.080 Uiso 1 1 calc R U . . .
C24 C 0.81011(19) -0.1717(2) 0.79811(15) 0.0428(6) Uani 1 1 d . . . . .
H24A H 0.882148 -0.156344 0.795645 0.064 Uiso 1 1 calc R U . . .
H24B H 0.800778 -0.241982 0.814251 0.064 Uiso 1 1 calc R U . . .
H24C H 0.777652 -0.126998 0.836269 0.064 Uiso 1 1 calc R U . . .
C25 C 0.75058(18) 0.07335(17) 0.80465(13) 0.0345(5) Uani 1 1 d . . . . .
H25A H 0.713837 0.029229 0.840789 0.052 Uiso 1 1 calc R U . . .
H25B H 0.732996 0.143779 0.815350 0.052 Uiso 1 1 calc R U . . .
H25C H 0.823068 0.063857 0.811984 0.052 Uiso 1 1 calc R U . . .
C26 C 0.90257(18) 0.2227(2) 0.70952(14) 0.0376(5) Uani 1 1 d . . . . .
H26A H 0.860341 0.279363 0.726112 0.056 Uiso 1 1 calc R U . . .
H26B H 0.969045 0.247770 0.694155 0.056 Uiso 1 1 calc R U . . .
H26C H 0.909791 0.174944 0.753053 0.056 Uiso 1 1 calc R U . . .
C27 C 0.8029(2) 0.18754(17) 0.48680(13) 0.0363(5) Uani 1 1 d . . . . .
H27A H 0.729464 0.187112 0.491452 0.054 Uiso 1 1 calc R U . . .
H27B H 0.827659 0.118056 0.483650 0.054 Uiso 1 1 calc R U . . .
H27C H 0.822419 0.224261 0.439269 0.054 Uiso 1 1 calc R U . . .
C28 C 0.9565(2) 0.4906(2) 0.60431(17) 0.0480(6) Uani 1 1 d . . . . .
H28A H 1.028562 0.504720 0.598932 0.072 Uiso 1 1 calc R U . . .
H28B H 0.946855 0.434114 0.640589 0.072 Uiso 1 1 calc R U . . .
H28C H 0.922243 0.550474 0.624818 0.072 Uiso 1 1 calc R U . . .
C29 C 0.7017(2) 0.5093(2) 0.31688(16) 0.0480(6) Uani 1 1 d . . . . .
H29A H 0.629947 0.494671 0.323449 0.072 Uiso 1 1 calc R U . . .
H29B H 0.734673 0.452088 0.291133 0.072 Uiso 1 1 calc R U . . .
H29C H 0.709791 0.569836 0.284513 0.072 Uiso 1 1 calc R U . . .
C30 C 0.69644(19) 0.61976(18) 0.43636(16) 0.0417(5) Uani 1 1 d . . . . .
C31 C 0.5523(2) 0.6784(2) 0.5080(2) 0.0631(8) Uani 1 1 d D . . . .
H31A H 0.528306 0.722638 0.465071 0.076 Uiso 0.52(2) 1 calc R U P A 1
H31B H 0.595661 0.719051 0.543104 0.076 Uiso 0.52(2) 1 calc R U P A 1
H31C H 0.502985 0.704189 0.469342 0.076 Uiso 0.48(2) 1 calc R U P A 2
H31D H 0.597128 0.734362 0.524083 0.076 Uiso 0.48(2) 1 calc R U P A 2
C32 C 0.4607(6) 0.6369(5) 0.5550(6) 0.060(3) Uiso 0.52(2) 1 d D . P A 1
H32A H 0.409793 0.611677 0.518321 0.090 Uiso 0.52(2) 1 calc R U P A 1
H32B H 0.431756 0.691121 0.586892 0.090 Uiso 0.52(2) 1 calc R U P A 1
H32C H 0.482925 0.581947 0.589226 0.090 Uiso 0.52(2) 1 calc R U P A 1
C32A C 0.4976(11) 0.6315(7) 0.5809(6) 0.074(3) Uiso 0.48(2) 1 d D . P A 2
H32D H 0.457310 0.573506 0.564153 0.111 Uiso 0.48(2) 1 calc R U P A 2
H32E H 0.453532 0.682223 0.604783 0.111 Uiso 0.48(2) 1 calc R U P A 2
H32F H 0.547719 0.609499 0.619457 0.111 Uiso 0.48(2) 1 calc R U P A 2

loop_
_atom_site_aniso_label
_atom_site_aniso_U_11
_atom_site_aniso_U_22
_atom_site_aniso_U_33
_atom_site_aniso_U_23
_atom_site_aniso_U_13
_atom_site_aniso_U_12
O3 0.0503(11) 0.0357(10) 0.1034(17) 0.0181(10) 0.0072(12) -0.0098(9)
O11 0.0467(10) 0.0419(10) 0.0662(12) 0.0131(8) 0.0299(9) 0.0147(8)
O30 0.0438(10) 0.0410(9) 0.0662(12) -0.0009(9) 0.0157(9) 0.0036(8)
O31 0.0831(17) 0.0343(10) 0.146(3) 0.0119(13) 0.0484(18) 0.0039(11)
C1 0.0235(10) 0.0356(11) 0.0455(12) 0.0078(10) -0.0007(9) 0.0001(9)
C2 0.0260(10) 0.0414(13) 0.0518(14) 0.0105(11) 0.0018(10) -0.0039(9)
C3 0.0410(13) 0.0320(12) 0.0534(14) 0.0067(11) -0.0031(11) -0.0088(10)
C4 0.0350(11) 0.0289(10) 0.0415(12) 0.0043(9) 0.0030(10) 0.0002(9)
C5 0.0274(10) 0.0283(10) 0.0293(10) 0.0035(8) 0.0010(8) 0.0018(8)
C6 0.0259(10) 0.0317(11) 0.0424(12) 0.0076(9) 0.0052(9) 0.0067(9)
C7 0.0266(10) 0.0326(11) 0.0441(12) 0.0085(9) 0.0088(9) 0.0073(9)
C8 0.0205(9) 0.0283(10) 0.0329(10) 0.0035(8) 0.0012(7) 0.0007(8)
C9 0.0225(9) 0.0276(9) 0.0280(9) 0.0011(8) 0.0000(7) 0.0008(8)
C10 0.0225(10) 0.0279(10) 0.0307(10) 0.0032(8) 0.0011(8) 0.0010(8)
C11 0.0252(10) 0.0333(11) 0.0369(11) 0.0028(9) 0.0051(9) 0.0047(9)
C12 0.0306(10) 0.0285(10) 0.0391(11) 0.0023(9) 0.0049(9) 0.0079(9)
C13 0.0243(9) 0.0280(10) 0.0292(9) 0.0013(8) -0.0016(8) 0.0010(8)
C14 0.0241(9) 0.0276(10) 0.0312(10) 0.0020(8) 0.0031(8) 0.0015(8)
C15 0.0249(10) 0.0346(11) 0.0443(12) 0.0072(10) 0.0077(9) 0.0035(9)
C16 0.0262(10) 0.0371(12) 0.0467(13) 0.0094(10) 0.0067(9) 0.0005(9)
C17 0.0279(11) 0.0305(11) 0.0425(12) 0.0046(9) -0.0015(9) -0.0039(8)
C18 0.0295(10) 0.0254(9) 0.0351(11) 0.0033(8) 0.0017(9) 0.0024(8)
C19 0.0291(10) 0.0313(10) 0.0384(11) 0.0070(9) -0.0010(9) 0.0006(9)
C20 0.0337(11) 0.0346(11) 0.0380(11) 0.0095(9) 0.0023(9) 0.0023(10)
C21 0.0375(12) 0.0377(12) 0.0482(13) 0.0162(10) 0.0071(10) 0.0014(10)
C22 0.0351(11) 0.0331(11) 0.0547(14) 0.0095(10) 0.0042(11) -0.0052(10)
C23 0.0649(17) 0.0301(12) 0.0645(17) -0.0009(11) 0.0165(14) 0.0032(12)
C24 0.0387(12) 0.0412(13) 0.0486(14) 0.0172(11) 0.0026(11) 0.0041(10)
C25 0.0360(11) 0.0363(11) 0.0313(11) 0.0020(9) 0.0024(9) 0.0002(10)
C26 0.0327(11) 0.0423(12) 0.0379(12) 0.0045(10) -0.0080(9) -0.0067(10)
C27 0.0464(13) 0.0316(11) 0.0308(10) -0.0014(8) -0.0006(10) -0.0003(10)
C28 0.0457(14) 0.0453(14) 0.0530(15) -0.0005(11) -0.0114(12) -0.0070(11)
C29 0.0486(14) 0.0561(16) 0.0393(13) 0.0146(11) -0.0031(11) 0.0031(13)
C30 0.0403(12) 0.0341(12) 0.0508(14) 0.0115(10) 0.0050(11) 0.0045(10)
C31 0.0583(18) 0.0572(17) 0.074(2) -0.0116(16) 0.0110(15) 0.0155(15)

loop_
_atom_type_symbol
_atom_type_description
_atom_type_scat_dispersion_real
_atom_type_scat_dispersion_imag
_atom_type_scat_source
C C 0.0181 0.0091 'International Tables Vol C Tables 4.2.6.8 and 6.1.1.4'
H H 0.0000 0.0000 'International Tables Vol C Tables 4.2.6.8 and 6.1.1.4'
O O 0.0492 0.0322 'International Tables Vol C Tables 4.2.6.8 and 6.1.1.4'

loop_
_geom_angle_atom_site_label_1
_geom_angle_atom_site_label_2
_geom_angle_atom_site_label_3
_geom_angle
_geom_angle_site_symmetry_1
_geom_angle_site_symmetry_3
_geom_angle_publ_flag
C3 O3 H3 109.5 . . ?
C30 O30 C31 115.8(2) . . ?
H1A C1 H1B 107.8 . . ?
C2 C1 H1A 109.0 . . ?
C2 C1 H1B 109.0 . . ?
C2 C1 C10 112.78(18) . . ?
C10 C1 H1A 109.0 . . ?
C10 C1 H1B 109.0 . . ?
C1 C2 H2A 109.4 . . ?
C1 C2 H2B 109.4 . . ?
H2A C2 H2B 108.0 . . ?
C3 C2 C1 111.1(2) . . ?
C3 C2 H2A 109.4 . . ?
C3 C2 H2B 109.4 . . ?
O3 C3 C2 111.1(2) . . ?
O3 C3 H3A 107.5 . . ?
O3 C3 C4 108.8(2) . . ?
C2 C3 H3A 107.5 . . ?
C2 C3 C4 114.1(2) . . ?
C4 C3 H3A 107.5 . . ?
C3 C4 C5 108.41(18) . . ?
C3 C4 C23 107.4(2) . . ?
C23 C4 C5 108.79(19) . . ?
C24 C4 C3 111.5(2) . . ?
C24 C4 C5 112.76(19) . . ?
C24 C4 C23 107.8(2) . . ?
C4 C5 H5 104.8 . . ?
C6 C5 C4 113.67(17) . . ?
C6 C5 H5 104.8 . . ?
C6 C5 C10 110.22(17) . . ?
C10 C5 C4 117.31(17) . . ?
C10 C5 H5 104.8 . . ?
C5 C6 H6A 109.6 . . ?
C5 C6 H6B 109.6 . . ?
H6A C6 H6B 108.1 . . ?
C7 C6 C5 110.40(17) . . ?
C7 C6 H6A 109.6 . . ?
C7 C6 H6B 109.6 . . ?
C6 C7 H7A 108.7 . . ?
C6 C7 H7B 108.7 . . ?
C6 C7 C8 114.33(18) . . ?
H7A C7 H7B 107.6 . . ?
C8 C7 H7A 108.7 . . ?
C8 C7 H7B 108.7 . . ?
C7 C8 C9 110.48(17) . . ?
C7 C8 C14 109.47(17) . . ?
C7 C8 C26 108.14(18) . . ?
C9 C8 C14 108.17(15) . . ?
C26 C8 C9 109.93(17) . . ?
C26 C8 C14 110.65(17) . . ?
C8 C9 H9 104.4 . . ?
C8 C9 C10 117.47(16) . . ?
C10 C9 H9 104.4 . . ?
C11 C9 C8 108.65(16) . . ?
C11 C9 H9 104.4 . . ?
C11 C9 C10 115.80(17) . . ?
C1 C10 C5 107.44(17) . . ?
C1 C10 C9 108.90(16) . . ?
C1 C10 C25 108.08(17) . . ?
C5 C10 C9 105.34(15) . . ?
C25 C10 C5 114.37(16) . . ?
C25 C10 C9 112.50(17) . . ?
O11 C11 C9 123.8(2) . . ?
O11 C11 C12 119.3(2) . . ?
C12 C11 C9 116.89(17) . . ?
C11 C12 H12 117.5 . . ?
C13 C12 C11 125.03(19) . . ?
C13 C12 H12 117.5 . . ?
C12 C13 C14 120.40(19) . . ?
C12 C13 C18 118.98(18) . . ?
C18 C13 C14 120.49(17) . . ?
C13 C14 C8 109.65(16) . . ?
C13 C14 C15 111.65(17) . . ?
C13 C14 C27 106.17(17) . . ?
C15 C14 C8 110.28(16) . . ?
C27 C14 C8 112.13(17) . . ?
C27 C14 C15 106.88(18) . . ?
C14 C15 H15A 108.6 . . ?
C14 C15 H15B 108.6 . . ?
H15A C15 H15B 107.6 . . ?
C16 C15 C14 114.70(18) . . ?
C16 C15 H15A 108.6 . . ?
C16 C15 H15B 108.6 . . ?
C15 C16 H16A 108.9 . . ?
C15 C16 H16B 108.9 . . ?
H16A C16 H16B 107.7 . . ?
C17 C16 C15 113.23(19) . . ?
C17 C16 H16A 108.9 . . ?
C17 C16 H16B 108.9 . . ?
C16 C17 C18 108.57(18) . . ?
C16 C17 C22 111.38(19) . . ?
C16 C17 C28 110.4(2) . . ?
C18 C17 C22 109.36(18) . . ?
C28 C17 C18 109.6(2) . . ?
C28 C17 C22 107.5(2) . . ?
C13 C18 C17 111.97(17) . . ?
C13 C18 H18 106.9 . . ?
C13 C18 C19 111.10(17) . . ?
C17 C18 H18 106.9 . . ?
C19 C18 C17 112.66(18) . . ?
C19 C18 H18 106.9 . . ?
C18 C19 H19A 108.8 . . ?
C18 C19 H19B 108.8 . . ?
H19A C19 H19B 107.6 . . ?
C20 C19 C18 113.99(18) . . ?
C20 C19 H19A 108.8 . . ?
C20 C19 H19B 108.8 . . ?
C19 C20 C29 109.2(2) . . ?
C21 C20 C19 108.92(18) . . ?
C21 C20 C29 109.2(2) . . ?
C30 C20 C19 112.90(19) . . ?
C30 C20 C21 109.7(2) . . ?
C30 C20 C29 106.8(2) . . ?
C20 C21 H21A 109.2 . . ?
C20 C21 H21B 109.2 . . ?
H21A C21 H21B 107.9 . . ?
C22 C21 C20 112.2(2) . . ?
C22 C21 H21A 109.2 . . ?
C22 C21 H21B 109.2 . . ?
C17 C22 H22A 108.5 . . ?
C17 C22 H22B 108.5 . . ?
C21 C22 C17 115.0(2) . . ?
C21 C22 H22A 108.5 . . ?
C21 C22 H22B 108.5 . . ?
H22A C22 H22B 107.5 . . ?
C4 C23 H23A 109.5 . . ?
C4 C23 H23B 109.5 . . ?
C4 C23 H23C 109.5 . . ?
H23A C23 H23B 109.5 . . ?
H23A C23 H23C 109.5 . . ?
H23B C23 H23C 109.5 . . ?
C4 C24 H24A 109.5 . . ?
C4 C24 H24B 109.5 . . ?
C4 C24 H24C 109.5 . . ?
H24A C24 H24B 109.5 . . ?
H24A C24 H24C 109.5 . . ?
H24B C24 H24C 109.5 . . ?
C10 C25 H25A 109.5 . . ?
C10 C25 H25B 109.5 . . ?
C10 C25 H25C 109.5 . . ?
H25A C25 H25B 109.5 . . ?
H25A C25 H25C 109.5 . . ?
H25B C25 H25C 109.5 . . ?
C8 C26 H26A 109.5 . . ?
C8 C26 H26B 109.5 . . ?
C8 C26 H26C 109.5 . . ?
H26A C26 H26B 109.5 . . ?
H26A C26 H26C 109.5 . . ?
H26B C26 H26C 109.5 . . ?
C14 C27 H27A 109.5 . . ?
C14 C27 H27B 109.5 . . ?
C14 C27 H27C 109.5 . . ?
H27A C27 H27B 109.5 . . ?
H27A C27 H27C 109.5 . . ?
H27B C27 H27C 109.5 . . ?
C17 C28 H28A 109.5 . . ?
C17 C28 H28B 109.5 . . ?
C17 C28 H28C 109.5 . . ?
H28A C28 H28B 109.5 . . ?
H28A C28 H28C 109.5 . . ?
H28B C28 H28C 109.5 . . ?
C20 C29 H29A 109.5 . . ?
C20 C29 H29B 109.5 . . ?
C20 C29 H29C 109.5 . . ?
H29A C29 H29B 109.5 . . ?
H29A C29 H29C 109.5 . . ?
H29B C29 H29C 109.5 . . ?
O30 C30 C20 112.8(2) . . ?
O31 C30 O30 122.7(3) . . ?
O31 C30 C20 124.5(2) . . ?
O30 C31 H31A 109.7 . . ?
O30 C31 H31B 109.7 . . ?
O30 C31 H31C 110.9 . . ?
O30 C31 H31D 110.9 . . ?
O30 C31 C32 109.9(4) . . ?
O30 C31 C32A 104.3(4) . . ?
H31A C31 H31B 108.2 . . ?
H31C C31 H31D 108.9 . . ?
C32 C31 H31A 109.7 . . ?
C32 C31 H31B 109.7 . . ?
C32A C31 H31C 110.9 . . ?
C32A C31 H31D 110.9 . . ?
C31 C32 H32A 109.5 . . ?
C31 C32 H32B 109.5 . . ?
C31 C32 H32C 109.5 . . ?
H32A C32 H32B 109.5 . . ?
H32A C32 H32C 109.5 . . ?
H32B C32 H32C 109.5 . . ?
C31 C32A H32D 109.5 . . ?
C31 C32A H32E 109.5 . . ?
C31 C32A H32F 109.5 . . ?
H32D C32A H32E 109.5 . . ?
H32D C32A H32F 109.5 . . ?
H32E C32A H32F 109.5 . . ?

loop_
_geom_bond_atom_site_label_1
_geom_bond_atom_site_label_2
_geom_bond_distance
_geom_bond_site_symmetry_2
_geom_bond_publ_flag
O3 H3 0.8200 . ?
O3 C3 1.436(3) . ?
O11 C11 1.222(3) . ?
O30 C30 1.329(3) . ?
O30 C31 1.447(3) . ?
O31 C30 1.199(3) . ?
C1 H1A 0.9700 . ?
C1 H1B 0.9700 . ?
C1 C2 1.521(3) . ?
C1 C10 1.543(3) . ?
C2 H2A 0.9700 . ?
C2 H2B 0.9700 . ?
C2 C3 1.509(4) . ?
C3 H3A 0.9800 . ?
C3 C4 1.535(3) . ?
C4 C5 1.566(3) . ?
C4 C23 1.538(3) . ?
C4 C24 1.528(3) . ?
C5 H5 0.9800 . ?
C5 C6 1.529(3) . ?
C5 C10 1.564(3) . ?
C6 H6A 0.9700 . ?
C6 H6B 0.9700 . ?
C6 C7 1.528(3) . ?
C7 H7A 0.9700 . ?
C7 H7B 0.9700 . ?
C7 C8 1.536(3) . ?
C8 C9 1.565(3) . ?
C8 C14 1.590(3) . ?
C8 C26 1.546(3) . ?
C9 H9 0.9800 . ?
C9 C10 1.567(3) . ?
C9 C11 1.524(3) . ?
C10 C25 1.546(3) . ?
C11 C12 1.466(3) . ?
C12 H12 0.9300 . ?
C12 C13 1.338(3) . ?
C13 C14 1.528(3) . ?
C13 C18 1.520(3) . ?
C14 C15 1.556(3) . ?
C14 C27 1.553(3) . ?
C15 H15A 0.9700 . ?
C15 H15B 0.9700 . ?
C15 C16 1.532(3) . ?
C16 H16A 0.9700 . ?
C16 H16B 0.9700 . ?
C16 C17 1.531(3) . ?
C17 C18 1.545(3) . ?
C17 C22 1.546(3) . ?
C17 C28 1.537(3) . ?
C18 H18 0.9800 . ?
C18 C19 1.542(3) . ?
C19 H19A 0.9700 . ?
C19 H19B 0.9700 . ?
C19 C20 1.538(3) . ?
C20 C21 1.530(3) . ?
C20 C29 1.538(4) . ?
C20 C30 1.524(3) . ?
C21 H21A 0.9700 . ?
C21 H21B 0.9700 . ?
C21 C22 1.518(4) . ?
C22 H22A 0.9700 . ?
C22 H22B 0.9700 . ?
C23 H23A 0.9600 . ?
C23 H23B 0.9600 . ?
C23 H23C 0.9600 . ?
C24 H24A 0.9600 . ?
C24 H24B 0.9600 . ?
C24 H24C 0.9600 . ?
C25 H25A 0.9600 . ?
C25 H25B 0.9600 . ?
C25 H25C 0.9600 . ?
C26 H26A 0.9600 . ?
C26 H26B 0.9600 . ?
C26 H26C 0.9600 . ?
C27 H27A 0.9600 . ?
C27 H27B 0.9600 . ?
C27 H27C 0.9600 . ?
C28 H28A 0.9600 . ?
C28 H28B 0.9600 . ?
C28 H28C 0.9600 . ?
C29 H29A 0.9600 . ?
C29 H29B 0.9600 . ?
C29 H29C 0.9600 . ?
C31 H31A 0.9700 . ?
C31 H31B 0.9700 . ?
C31 H31C 0.9700 . ?
C31 H31D 0.9700 . ?
C31 C32 1.526(3) . ?
C31 C32A 1.537(3) . ?
C32 H32A 0.9600 . ?
C32 H32B 0.9600 . ?
C32 H32C 0.9600 . ?
C32A H32D 0.9600 . ?
C32A H32E 0.9600 . ?
C32A H32F 0.9600 . ?

loop_
_geom_torsion_atom_site_label_1
_geom_torsion_atom_site_label_2
_geom_torsion_atom_site_label_3
_geom_torsion_atom_site_label_4
_geom_torsion
_geom_torsion_site_symmetry_1
_geom_torsion_site_symmetry_2
_geom_torsion_site_symmetry_3
_geom_torsion_site_symmetry_4
_geom_torsion_publ_flag
O3 C3 C4 C5 -175.2(2) . . . . ?
O3 C3 C4 C23 67.5(3) . . . . ?
O3 C3 C4 C24 -50.4(3) . . . . ?
O11 C11 C12 C13 176.6(2) . . . . ?
C1 C2 C3 O3 -179.1(2) . . . . ?
C1 C2 C3 C4 57.5(3) . . . . ?
C2 C1 C10 C5 54.0(2) . . . . ?
C2 C1 C10 C9 167.66(19) . . . . ?
C2 C1 C10 C25 -69.8(2) . . . . ?
C2 C3 C4 C5 -50.5(3) . . . . ?
C2 C3 C4 C23 -167.9(2) . . . . ?
C2 C3 C4 C24 74.2(3) . . . . ?
C3 C4 C5 C6 179.5(2) . . . . ?
C3 C4 C5 C10 48.8(3) . . . . ?
C4 C5 C6 C7 161.18(18) . . . . ?
C4 C5 C10 C1 -50.7(2) . . . . ?
C4 C5 C10 C9 -166.65(17) . . . . ?
C4 C5 C10 C25 69.3(2) . . . . ?
C5 C6 C7 C8 55.6(3) . . . . ?
C6 C5 C10 C1 177.14(18) . . . . ?
C6 C5 C10 C9 61.1(2) . . . . ?
C6 C5 C10 C25 -62.9(2) . . . . ?
C6 C7 C8 C9 -44.4(3) . . . . ?
C6 C7 C8 C14 -163.44(18) . . . . ?
C6 C7 C8 C26 75.9(2) . . . . ?
C7 C8 C9 C10 45.5(2) . . . . ?
C7 C8 C9 C11 179.38(18) . . . . ?
C7 C8 C14 C13 176.79(17) . . . . ?
C7 C8 C14 C15 -59.9(2) . . . . ?
C7 C8 C14 C27 59.1(2) . . . . ?
C8 C9 C10 C1 -168.24(18) . . . . ?
C8 C9 C10 C5 -53.3(2) . . . . ?
C8 C9 C10 C25 72.0(2) . . . . ?
C8 C9 C11 O11 -146.0(2) . . . . ?
C8 C9 C11 C12 35.9(3) . . . . ?
C8 C14 C15 C16 -159.76(19) . . . . ?
C9 C8 C14 C13 56.3(2) . . . . ?
C9 C8 C14 C15 179.69(17) . . . . ?
C9 C8 C14 C27 -61.3(2) . . . . ?
C9 C11 C12 C13 -5.3(3) . . . . ?
C10 C1 C2 C3 -59.4(3) . . . . ?
C10 C5 C6 C7 -64.8(2) . . . . ?
C10 C9 C11 O11 -11.3(3) . . . . ?
C10 C9 C11 C12 170.69(18) . . . . ?
C11 C9 C10 C1 61.1(2) . . . . ?
C11 C9 C10 C5 176.08(17) . . . . ?
C11 C9 C10 C25 -58.7(2) . . . . ?
C11 C12 C13 C14 0.5(3) . . . . ?
C11 C12 C13 C18 176.5(2) . . . . ?
C12 C13 C14 C8 -26.7(3) . . . . ?
C12 C13 C14 C15 -149.2(2) . . . . ?
C12 C13 C14 C27 94.7(2) . . . . ?
C12 C13 C18 C17 139.8(2) . . . . ?
C12 C13 C18 C19 -93.3(2) . . . . ?
C13 C14 C15 C16 -37.6(3) . . . . ?
C13 C18 C19 C20 179.58(18) . . . . ?
C14 C8 C9 C10 165.30(16) . . . . ?
C14 C8 C9 C11 -60.8(2) . . . . ?
C14 C13 C18 C17 -44.3(3) . . . . ?
C14 C13 C18 C19 82.7(2) . . . . ?
C14 C15 C16 C17 52.9(3) . . . . ?
C15 C16 C17 C18 -59.7(3) . . . . ?
C15 C16 C17 C22 179.78(19) . . . . ?
C15 C16 C17 C28 60.4(3) . . . . ?
C16 C17 C18 C13 53.7(2) . . . . ?
C16 C17 C18 C19 -72.4(2) . . . . ?
C16 C17 C22 C21 68.7(3) . . . . ?
C17 C18 C19 C20 -53.9(2) . . . . ?
C18 C13 C14 C8 157.40(17) . . . . ?
C18 C13 C14 C15 34.9(3) . . . . ?
C18 C13 C14 C27 -81.3(2) . . . . ?
C18 C17 C22 C21 -51.3(3) . . . . ?
C18 C19 C20 C21 54.6(3) . . . . ?
C18 C19 C20 C29 173.8(2) . . . . ?
C18 C19 C20 C30 -67.5(3) . . . . ?
C19 C20 C21 C22 -54.3(3) . . . . ?
C19 C20 C30 O30 -34.4(3) . . . . ?
C19 C20 C30 O31 147.7(3) . . . . ?
C20 C21 C22 C17 55.4(3) . . . . ?
C21 C20 C30 O30 -156.1(2) . . . . ?
C21 C20 C30 O31 26.0(4) . . . . ?
C22 C17 C18 C13 175.38(18) . . . . ?
C22 C17 C18 C19 49.3(2) . . . . ?
C23 C4 C5 C6 -64.0(3) . . . . ?
C23 C4 C5 C10 165.4(2) . . . . ?
C24 C4 C5 C6 55.5(3) . . . . ?
C24 C4 C5 C10 -75.1(2) . . . . ?
C26 C8 C9 C10 -73.8(2) . . . . ?
C26 C8 C9 C11 60.1(2) . . . . ?
C26 C8 C14 C13 -64.1(2) . . . . ?
C26 C8 C14 C15 59.2(2) . . . . ?
C26 C8 C14 C27 178.20(18) . . . . ?
C27 C14 C15 C16 78.1(2) . . . . ?
C28 C17 C18 C13 -67.0(2) . . . . ?
C28 C17 C18 C19 166.87(19) . . . . ?
C28 C17 C22 C21 -170.2(2) . . . . ?
C29 C20 C21 C22 -173.5(2) . . . . ?
C29 C20 C30 O30 85.7(3) . . . . ?
C29 C20 C30 O31 -92.3(4) . . . . ?
C30 O30 C31 C32 -176.2(5) . . . . ?
C30 O30 C31 C32A -151.2(7) . . . . ?
C30 C20 C21 C22 69.7(2) . . . . ?
C31 O30 C30 O31 1.0(5) . . . . ?
C31 O30 C30 C20 -177.0(2) . . . . ?

_cod_database_fobs_code 2108965
